data_7021565
loop_
_publ_author_name
'Abubekerov, Mark'
'Gianetti, Thomas L.'
'Kunishita, Atsushi'
'Arnold, John'

_publ_section_title
;
 Synthesis and characterization of coordinatively unsaturated nickel(ii)
 and manganese(ii) alkyl complexes supported by the
 hydrotris(3-phenyl-5-methylpyrazolyl)borate (Tp(Ph,Me)) ligand.
;
_journal_issue 29
_journal_name_full 'Dalton transactions (Cambridge, England : 2003)'
_journal_page_first 10525
_journal_page_last 10532
_journal_paper_doi 10.1039/c3dt51087e
_journal_volume 42
_journal_year 2013
_chemical_formula_moiety 'C40 H39 B Cl N8 Ni, H2O'
_chemical_formula_sum 'C40 H41 B Cl N8 Ni O'
_chemical_formula_weight 752.76
_chemical_melting_point 244.0(10)
_chemical_name_common 'Complex 9'
_space_group_IT_number 2
_symmetry_cell_setting triclinic
_symmetry_space_group_name_Hall '-P 1'
_symmetry_space_group_name_H-M 'P -1'
_atom_sites_solution_hydrogens geom
_atom_sites_solution_primary direct
_atom_sites_solution_secondary difmap
_cell_angle_alpha 81.193(5)
_cell_angle_beta 86.609(5)
_cell_angle_gamma 61.264(5)
_cell_formula_units_Z 2
_cell_length_a 11.661(5)
_cell_length_b 12.019(5)
_cell_length_c 15.170(5)
_cell_measurement_reflns_used 9797
_cell_measurement_temperature 173(2)
_cell_measurement_theta_max 25.34
_cell_measurement_theta_min 2.21
_cell_volume 1842.0(13)
_computing_cell_refinement 'Bruker APEX2 v.2011.4'
_computing_data_collection 'Bruker APEX2 v.2011.4'
_computing_data_reduction 'Bruker APEX2 v.2011.4'
_computing_molecular_graphics ORTEP-32
_computing_publication_material WinGX
_computing_structure_refinement SHELXL-97
_computing_structure_solution SIR-92
_diffrn_ambient_temperature 173(2)
_diffrn_detector_area_resol_mean 8.366
_diffrn_measured_fraction_theta_full 0.999
_diffrn_measured_fraction_theta_max 0.997
_diffrn_measurement_device_type 'Bruker APEX-I CCD'
_diffrn_measurement_method 'phi and omega scans'
_diffrn_radiation_monochromator graphite
_diffrn_radiation_source 'fine-focus sealed tube'
_diffrn_radiation_type MoK\a
_diffrn_radiation_wavelength 0.71069
_diffrn_reflns_av_R_equivalents 0.0206
_diffrn_reflns_av_sigmaI/netI 0.0137
_diffrn_reflns_limit_h_max 14
_diffrn_reflns_limit_h_min -14
_diffrn_reflns_limit_k_max 14
_diffrn_reflns_limit_k_min -14
_diffrn_reflns_limit_l_max 18
_diffrn_reflns_limit_l_min -18
_diffrn_reflns_number 37026
_diffrn_reflns_theta_full 25.00
_diffrn_reflns_theta_max 25.35
_diffrn_reflns_theta_min 1.95
_exptl_absorpt_coefficient_mu 0.644
_exptl_absorpt_correction_T_max 0.9074
_exptl_absorpt_correction_T_min 0.8953
_exptl_absorpt_correction_type multi-scan
_exptl_absorpt_process_details SADABS
_exptl_crystal_colour green
_exptl_crystal_density_diffrn 1.357
_exptl_crystal_density_method 'not measured'
_exptl_crystal_description prism
_exptl_crystal_F_000 786
_exptl_crystal_size_max 0.38
_exptl_crystal_size_mid 0.16
_exptl_crystal_size_min 0.14
_refine_diff_density_max 0.313
_refine_diff_density_min -1.298
_refine_diff_density_rms 0.067
_refine_ls_extinction_method none
_refine_ls_goodness_of_fit_ref 1.038
_refine_ls_hydrogen_treatment mixed
_refine_ls_matrix_type full
_refine_ls_number_parameters 485
_refine_ls_number_reflns 6741
_refine_ls_number_restraints 0
_refine_ls_restrained_S_all 1.038
_refine_ls_R_factor_all 0.0392
_refine_ls_R_factor_gt 0.0376
_refine_ls_shift/su_max 0.002
_refine_ls_shift/su_mean 0.000
_refine_ls_structure_factor_coef Fsqd
_refine_ls_weighting_details 'calc w=1/[\s^2^(Fo^2^)+(0.0567P)^2^+2.2806P] where P=(Fo^2^+2Fc^2^)/3'
_refine_ls_weighting_scheme calc
_refine_ls_wR_factor_gt 0.1040
_refine_ls_wR_factor_ref 0.1059
_reflns_number_gt 6407
_reflns_number_total 6741
_reflns_threshold_expression >2sigma(I)
_cod_data_source_file c3dt51087e.txt
_cod_data_source_block (5)
_cod_depositor_comments
;
The following automatic conversions were performed:

'_chemical_melting_point' value '243-245' was changed to '244.0(10)'
- the average value was taken and precision was
estimated.

'_symmetry_cell_setting' value 'Triclinic' changed to
'triclinic' according to
/home/saulius/struct/CIF-dictionaries/cif_core.dic dictionary named
'cif_core.dic' version 2.4.2 from 2011-04-26.

Automatic conversion script
Id: cif_fix_values 1891 2012-01-12 08:04:46Z andrius 
;
_cod_original_sg_symbol_H-M P-1
_cod_database_code 7021565

loop_
_symmetry_equiv_pos_as_xyz
'x, y, z'
'-x, -y, -z'

loop_
_atom_site_label
_atom_site_type_symbol
_atom_site_fract_x
_atom_site_fract_y
_atom_site_fract_z
_atom_site_U_iso_or_equiv
_atom_site_adp_type
_atom_site_occupancy
_atom_site_symmetry_multiplicity
_atom_site_calc_flag
_atom_site_refinement_flags
C1 C 0.7828(3) 0.5527(2) 0.40773(15) 0.0333(6) Uani 1 1 d .
H1A H 0.8543 0.4973 0.3740 0.050 Uiso 1 1 calc R
H1B H 0.7588 0.6404 0.3855 0.050 Uiso 1 1 calc R
H1C H 0.7094 0.5387 0.4021 0.050 Uiso 1 1 calc R
C2 C 0.8231(2) 0.5245(2) 0.50357(15) 0.0250(5) Uani 1 1 d .
C3 C 0.8357(2) 0.6010(2) 0.55712(15) 0.0274(5) Uani 1 1 d .
H3 H 0.8215 0.6845 0.5407 0.033 Uiso 1 1 calc R
C4 C 0.8746(2) 0.5269(2) 0.64155(14) 0.0221(4) Uani 1 1 d .
C5 C 0.8979(2) 0.5643(2) 0.72416(15) 0.0234(5) Uani 1 1 d .
C6 C 0.8316(2) 0.6926(2) 0.73574(17) 0.0299(5) Uani 1 1 d .
H6 H 0.7744 0.7534 0.6914 0.036 Uiso 1 1 calc R
C7 C 0.8502(3) 0.7309(3) 0.81348(19) 0.0373(6) Uani 1 1 d .
H7 H 0.8054 0.8170 0.8207 0.045 Uiso 1 1 calc R
C8 C 0.9344(3) 0.6419(3) 0.87957(18) 0.0379(6) Uani 1 1 d .
H8 H 0.9463 0.6677 0.9315 0.045 Uiso 1 1 calc R
C9 C 1.0017(3) 0.5132(3) 0.86853(17) 0.0327(5) Uani 1 1 d .
H9 H 1.0589 0.4528 0.9130 0.039 Uiso 1 1 calc R
C10 C 0.9836(2) 0.4751(2) 0.79127(15) 0.0263(5) Uani 1 1 d .
H10 H 1.0291 0.3890 0.7841 0.032 Uiso 1 1 calc R
C11 C 1.0517(2) 0.0978(2) 0.39896(15) 0.0292(5) Uani 1 1 d .
H11A H 0.9802 0.0790 0.4009 0.044 Uiso 1 1 calc R
H11B H 1.1259 0.0330 0.3726 0.044 Uiso 1 1 calc R
H11C H 1.0264 0.1799 0.3638 0.044 Uiso 1 1 calc R
C12 C 1.0868(2) 0.1003(2) 0.49171(15) 0.0251(5) Uani 1 1 d .
C13 C 1.2049(2) 0.0307(2) 0.53627(16) 0.0302(5) Uani 1 1 d .
H13 H 1.2825 -0.0306 0.5148 0.036 Uiso 1 1 calc R
C14 C 1.1854(2) 0.0705(2) 0.62053(15) 0.0250(5) Uani 1 1 d .
C15 C 1.2860(2) 0.0356(2) 0.68950(15) 0.0254(5) Uani 1 1 d .
C16 C 1.3849(2) -0.0903(2) 0.71110(17) 0.0332(6) Uani 1 1 d .
H16 H 1.3859 -0.1548 0.6836 0.040 Uiso 1 1 calc R
C17 C 1.4815(2) -0.1201(3) 0.77304(17) 0.0354(6) Uani 1 1 d .
H17 H 1.5466 -0.2046 0.7872 0.042 Uiso 1 1 calc R
C18 C 1.4821(2) -0.0254(3) 0.81402(16) 0.0330(6) Uani 1 1 d .
H18 H 1.5479 -0.0455 0.8550 0.040 Uiso 1 1 calc R
C19 C 1.3839(2) 0.0998(2) 0.79353(16) 0.0306(5) Uani 1 1 d .
H19 H 1.3831 0.1640 0.8212 0.037 Uiso 1 1 calc R
C20 C 1.2868(2) 0.1298(2) 0.73206(15) 0.0257(5) Uani 1 1 d .
H20 H 1.2211 0.2142 0.7189 0.031 Uiso 1 1 calc R
C21 C 0.5839(2) 0.3171(3) 0.47732(15) 0.0331(6) Uani 1 1 d .
H21A H 0.5684 0.4034 0.4595 0.050 Uiso 1 1 calc R
H21B H 0.5024 0.3153 0.4779 0.050 Uiso 1 1 calc R
H21C H 0.6418 0.2633 0.4360 0.050 Uiso 1 1 calc R
C22 C 0.6450(2) 0.2691(2) 0.56903(14) 0.0241(5) Uani 1 1 d .
C23 C 0.5980(2) 0.2317(2) 0.64747(14) 0.0241(5) Uani 1 1 d .
H23 H 0.5195 0.2293 0.6553 0.029 Uiso 1 1 calc R
C24 C 0.6934(2) 0.19849(19) 0.71260(14) 0.0194(4) Uani 1 1 d .
C25 C 0.6955(2) 0.1496(2) 0.80828(14) 0.0189(4) Uani 1 1 d .
C26 C 0.8054(2) 0.0401(2) 0.84676(14) 0.0219(4) Uani 1 1 d .
H26 H 0.8774 -0.0027 0.8120 0.026 Uiso 1 1 calc R
C27 C 0.8075(2) -0.0049(2) 0.93659(15) 0.0251(5) Uani 1 1 d .
H27 H 0.8813 -0.0776 0.9619 0.030 Uiso 1 1 calc R
C28 C 0.7003(2) 0.0576(2) 0.98910(15) 0.0259(5) Uani 1 1 d .
H28 H 0.7018 0.0267 1.0493 0.031 Uiso 1 1 calc R
C29 C 0.5912(2) 0.1664(2) 0.95124(15) 0.0267(5) Uani 1 1 d .
H29 H 0.5192 0.2088 0.9862 0.032 Uiso 1 1 calc R
C30 C 0.5886(2) 0.2126(2) 0.86153(14) 0.0225(4) Uani 1 1 d .
H30 H 0.5150 0.2860 0.8367 0.027 Uiso 1 1 calc R
C31 C 0.6009(2) 0.5317(2) 0.72742(14) 0.0226(4) Uani 1 1 d .
H31A H 0.6302 0.5911 0.7006 0.034 Uiso 1 1 calc R
H31B H 0.5089 0.5775 0.7385 0.034 Uiso 1 1 calc R
H31C H 0.6169 0.4708 0.6878 0.034 Uiso 1 1 calc R
C32 C 0.6736(2) 0.4628(2) 0.81361(14) 0.0189(4) Uani 1 1 d .
C33 C 0.6331(2) 0.4936(2) 0.89983(14) 0.0202(4) Uani 1 1 d .
H33 H 0.5569 0.5633 0.9151 0.024 Uiso 1 1 calc R
C34 C 0.7303(2) 0.3984(2) 0.95743(14) 0.0193(4) Uani 1 1 d .
C35 C 0.7454(2) 0.3751(2) 1.05511(14) 0.0195(4) Uani 1 1 d .
C36 C 0.8055(2) 0.2508(2) 1.10112(14) 0.0233(5) Uani 1 1 d .
H36 H 0.8350 0.1812 1.0701 0.028 Uiso 1 1 calc R
C37 C 0.8213(2) 0.2307(2) 1.19324(15) 0.0264(5) Uani 1 1 d .
H37 H 0.8606 0.1477 1.2239 0.032 Uiso 1 1 calc R
C38 C 0.7782(2) 0.3349(2) 1.23955(15) 0.0277(5) Uani 1 1 d .
H38 H 0.7901 0.3214 1.3011 0.033 Uiso 1 1 calc R
C39 C 0.7181(2) 0.4576(2) 1.19445(15) 0.0283(5) Uani 1 1 d .
H39 H 0.6885 0.5269 1.2258 0.034 Uiso 1 1 calc R
C40 C 0.7012(2) 0.4788(2) 1.10232(15) 0.0244(5) Uani 1 1 d .
H40 H 0.6606 0.5621 1.0722 0.029 Uiso 1 1 calc R
B1 B 0.8593(2) 0.2881(2) 0.52832(15) 0.0210(5) Uani 1 1 d .
N1 N 0.88437(17) 0.41179(17) 0.63908(11) 0.0198(4) Uani 1 1 d .
N2 N 0.85326(17) 0.41077(17) 0.55360(11) 0.0207(4) Uani 1 1 d .
N3 N 1.06038(18) 0.15848(17) 0.62789(11) 0.0208(4) Uani 1 1 d .
N4 N 1.00027(18) 0.17757(17) 0.54740(11) 0.0208(4) Uani 1 1 d .
N5 N 0.79251(17) 0.21484(16) 0.67611(11) 0.0180(4) Uani 1 1 d .
N6 N 0.76273(17) 0.25723(16) 0.58715(11) 0.0193(4) Uani 1 1 d .
N7 N 0.78934(17) 0.35598(16) 0.81802(11) 0.0178(4) Uani 1 1 d .
N8 N 0.82099(18) 0.31856(17) 0.90582(11) 0.0181(4) Uani 1 1 d .
Cl1 Cl 1.05583(5) 0.10282(5) 0.84223(3) 0.02152(13) Uani 1 1 d .
Ni1 Ni 0.92665(2) 0.24980(2) 0.726825(16) 0.01686(9) Uani 1 1 d .
O1 O 0.4364(3) 0.1385(3) 0.4946(3) 0.1058(12) Uani 1 1 d .
H1 H 0.832(2) 0.303(2) 0.4586(16) 0.021(6) Uiso 1 1 d .
H2 H 0.891(3) 0.247(3) 0.9195(18) 0.027(7) Uiso 1 1 d .

loop_
_atom_site_aniso_label
_atom_site_aniso_U_11
_atom_site_aniso_U_22
_atom_site_aniso_U_33
_atom_site_aniso_U_23
_atom_site_aniso_U_13
_atom_site_aniso_U_12
C1 0.0451(15) 0.0282(12) 0.0178(11) 0.0067(9) -0.0049(10) -0.0128(11)
C2 0.0289(11) 0.0212(11) 0.0180(11) 0.0040(8) -0.0012(9) -0.0081(9)
C3 0.0352(12) 0.0204(11) 0.0242(12) 0.0033(9) -0.0013(9) -0.0130(10)
C4 0.0239(11) 0.0203(10) 0.0205(11) -0.0023(8) 0.0014(8) -0.0096(9)
C5 0.0260(11) 0.0250(11) 0.0231(11) -0.0048(9) 0.0036(9) -0.0152(9)
C6 0.0323(12) 0.0250(12) 0.0365(13) -0.0063(10) 0.0014(10) -0.0164(10)
C7 0.0440(15) 0.0321(13) 0.0461(16) -0.0183(12) 0.0073(12) -0.0234(12)
C8 0.0500(16) 0.0472(16) 0.0330(14) -0.0180(12) 0.0058(12) -0.0334(14)
C9 0.0384(14) 0.0429(15) 0.0253(12) -0.0035(11) -0.0023(10) -0.0262(12)
C10 0.0289(12) 0.0271(12) 0.0256(12) -0.0056(9) 0.0014(9) -0.0151(10)
C11 0.0355(13) 0.0243(11) 0.0175(11) -0.0074(9) 0.0003(9) -0.0049(10)
C12 0.0316(12) 0.0198(11) 0.0167(10) -0.0038(8) 0.0006(9) -0.0064(9)
C13 0.0288(12) 0.0242(12) 0.0227(12) -0.0078(9) -0.0006(9) 0.0004(10)
C14 0.0276(11) 0.0191(10) 0.0190(11) -0.0022(8) -0.0018(9) -0.0037(9)
C15 0.0240(11) 0.0260(12) 0.0191(11) -0.0021(9) 0.0007(9) -0.0069(9)
C16 0.0321(13) 0.0261(12) 0.0297(13) -0.0082(10) -0.0060(10) -0.0028(10)
C17 0.0283(12) 0.0327(13) 0.0312(13) -0.0020(11) -0.0065(10) -0.0034(10)
C18 0.0270(12) 0.0460(15) 0.0244(12) -0.0011(11) -0.0036(9) -0.0168(11)
C19 0.0321(12) 0.0365(13) 0.0294(13) -0.0054(10) 0.0032(10) -0.0215(11)
C20 0.0256(11) 0.0237(11) 0.0250(11) -0.0003(9) 0.0032(9) -0.0109(9)
C21 0.0287(12) 0.0428(14) 0.0167(11) -0.0057(10) -0.0071(9) -0.0071(11)
C22 0.0247(11) 0.0242(11) 0.0166(10) -0.0067(9) -0.0045(8) -0.0047(9)
C23 0.0221(11) 0.0283(12) 0.0191(11) -0.0076(9) -0.0021(8) -0.0083(9)
C24 0.0233(10) 0.0154(10) 0.0160(10) -0.0056(8) -0.0013(8) -0.0054(8)
C25 0.0253(11) 0.0176(10) 0.0161(10) -0.0025(8) -0.0036(8) -0.0116(9)
C26 0.0260(11) 0.0193(10) 0.0194(10) -0.0043(8) -0.0008(8) -0.0096(9)
C27 0.0292(12) 0.0211(11) 0.0224(11) 0.0010(9) -0.0061(9) -0.0104(9)
C28 0.0336(12) 0.0300(12) 0.0165(10) 0.0013(9) -0.0025(9) -0.0182(10)
C29 0.0278(12) 0.0308(12) 0.0211(11) -0.0049(9) 0.0037(9) -0.0136(10)
C30 0.0239(11) 0.0207(11) 0.0209(11) -0.0022(8) -0.0023(8) -0.0090(9)
C31 0.0246(11) 0.0195(10) 0.0164(10) 0.0001(8) -0.0046(8) -0.0050(9)
C32 0.0212(10) 0.0172(10) 0.0171(10) -0.0017(8) -0.0034(8) -0.0081(8)
C33 0.0217(10) 0.0176(10) 0.0180(10) -0.0042(8) -0.0005(8) -0.0063(8)
C34 0.0217(10) 0.0199(10) 0.0164(10) -0.0053(8) -0.0007(8) -0.0093(9)
C35 0.0183(10) 0.0244(11) 0.0145(10) -0.0037(8) -0.0013(8) -0.0088(9)
C36 0.0272(11) 0.0238(11) 0.0181(10) -0.0058(9) 0.0005(8) -0.0107(9)
C37 0.0292(12) 0.0263(12) 0.0184(11) 0.0006(9) -0.0018(9) -0.0098(10)
C38 0.0267(11) 0.0363(13) 0.0140(10) -0.0043(9) -0.0008(9) -0.0099(10)
C39 0.0285(12) 0.0297(12) 0.0184(11) -0.0102(9) -0.0015(9) -0.0051(10)
C40 0.0251(11) 0.0219(11) 0.0186(11) -0.0047(9) -0.0022(8) -0.0045(9)
B1 0.0259(12) 0.0177(11) 0.0121(11) -0.0020(9) -0.0022(9) -0.0044(10)
N1 0.0236(9) 0.0186(9) 0.0134(8) -0.0026(7) -0.0008(7) -0.0069(7)
N2 0.0246(9) 0.0194(9) 0.0117(8) -0.0013(7) -0.0007(7) -0.0057(7)
N3 0.0241(9) 0.0193(9) 0.0129(8) -0.0004(7) -0.0027(7) -0.0058(7)
N4 0.0264(9) 0.0184(9) 0.0112(8) -0.0014(7) -0.0018(7) -0.0057(8)
N5 0.0250(9) 0.0154(8) 0.0099(8) -0.0010(6) -0.0040(7) -0.0064(7)
N6 0.0244(9) 0.0177(8) 0.0101(8) -0.0023(6) -0.0044(7) -0.0049(7)
N7 0.0221(9) 0.0177(8) 0.0117(8) -0.0018(7) -0.0031(7) -0.0078(7)
N8 0.0209(9) 0.0182(9) 0.0113(8) -0.0015(7) -0.0034(7) -0.0061(8)
Cl1 0.0228(3) 0.0193(2) 0.0140(2) 0.00098(18) -0.00280(18) -0.0040(2)
Ni1 0.02081(15) 0.01514(15) 0.01069(14) -0.00125(10) -0.00265(10) -0.00533(11)
O1 0.0656(19) 0.0692(19) 0.161(4) 0.003(2) 0.017(2) -0.0226(16)

loop_
_atom_type_symbol
_atom_type_description
_atom_type_scat_dispersion_real
_atom_type_scat_dispersion_imag
_atom_type_scat_source
C C 0.0033 0.0016 'International Tables Vol C Tables 4.2.6.8 and 6.1.1.4'
H H 0.0000 0.0000 'International Tables Vol C Tables 4.2.6.8 and 6.1.1.4'
B B 0.0013 0.0007 'International Tables Vol C Tables 4.2.6.8 and 6.1.1.4'
N N 0.0061 0.0033 'International Tables Vol C Tables 4.2.6.8 and 6.1.1.4'
Cl Cl 0.1484 0.1585 'International Tables Vol C Tables 4.2.6.8 and 6.1.1.4'
Ni Ni 0.3393 1.1124 'International Tables Vol C Tables 4.2.6.8 and 6.1.1.4'
O O 0.0106 0.0060 'International Tables Vol C Tables 4.2.6.8 and 6.1.1.4'

loop_
_geom_angle_atom_site_label_1
_geom_angle_atom_site_label_2
_geom_angle_atom_site_label_3
_geom_angle
C2 C1 H1A 109.5
C2 C1 H1B 109.5
H1A C1 H1B 109.5
C2 C1 H1C 109.5
H1A C1 H1C 109.5
H1B C1 H1C 109.5
N2 C2 C3 107.83(19)
N2 C2 C1 122.3(2)
C3 C2 C1 129.9(2)
C2 C3 C4 105.8(2)
C2 C3 H3 127.1
C4 C3 H3 127.1
N1 C4 C3 109.50(19)
N1 C4 C5 122.2(2)
C3 C4 C5 128.2(2)
C6 C5 C10 118.8(2)
C6 C5 C4 118.9(2)
C10 C5 C4 122.3(2)
C5 C6 C7 120.4(2)
C5 C6 H6 119.8
C7 C6 H6 119.8
C8 C7 C6 120.3(2)
C8 C7 H7 119.8
C6 C7 H7 119.8
C7 C8 C9 119.8(2)
C7 C8 H8 120.1
C9 C8 H8 120.1
C10 C9 C8 119.9(2)
C10 C9 H9 120.0
C8 C9 H9 120.0
C9 C10 C5 120.8(2)
C9 C10 H10 119.6
C5 C10 H10 119.6
C12 C11 H11A 109.5
C12 C11 H11B 109.5
H11A C11 H11B 109.5
C12 C11 H11C 109.5
H11A C11 H11C 109.5
H11B C11 H11C 109.5
N4 C12 C13 107.48(19)
N4 C12 C11 123.3(2)
C13 C12 C11 129.2(2)
C12 C13 C14 106.3(2)
C12 C13 H13 126.9
C14 C13 H13 126.9
N3 C14 C13 109.7(2)
N3 C14 C15 122.6(2)
C13 C14 C15 127.3(2)
C20 C15 C16 118.3(2)
C20 C15 C14 120.2(2)
C16 C15 C14 121.5(2)
C17 C16 C15 120.6(2)
C17 C16 H16 119.7
C15 C16 H16 119.7
C18 C17 C16 120.5(2)
C18 C17 H17 119.7
C16 C17 H17 119.7
C17 C18 C19 119.3(2)
C17 C18 H18 120.3
C19 C18 H18 120.3
C20 C19 C18 120.3(2)
C20 C19 H19 119.9
C18 C19 H19 119.9
C19 C20 C15 121.0(2)
C19 C20 H20 119.5
C15 C20 H20 119.5
C22 C21 H21A 109.5
C22 C21 H21B 109.5
H21A C21 H21B 109.5
C22 C21 H21C 109.5
H21A C21 H21C 109.5
H21B C21 H21C 109.5
N6 C22 C23 108.01(19)
N6 C22 C21 122.3(2)
C23 C22 C21 129.7(2)
C22 C23 C24 105.4(2)
C22 C23 H23 127.3
C24 C23 H23 127.3
N5 C24 C23 109.96(19)
N5 C24 C25 121.20(18)
C23 C24 C25 128.8(2)
C30 C25 C26 119.1(2)
C30 C25 C24 120.62(19)
C26 C25 C24 120.33(19)
C27 C26 C25 120.2(2)
C27 C26 H26 119.9
C25 C26 H26 119.9
C26 C27 C28 120.5(2)
C26 C27 H27 119.8
C28 C27 H27 119.8
C29 C28 C27 119.5(2)
C29 C28 H28 120.2
C27 C28 H28 120.2
C28 C29 C30 120.4(2)
C28 C29 H29 119.8
C30 C29 H29 119.8
C29 C30 C25 120.4(2)
C29 C30 H30 119.8
C25 C30 H30 119.8
C32 C31 H31A 109.5
C32 C31 H31B 109.5
H31A C31 H31B 109.5
C32 C31 H31C 109.5
H31A C31 H31C 109.5
H31B C31 H31C 109.5
N7 C32 C33 109.98(18)
N7 C32 C31 122.50(18)
C33 C32 C31 127.48(19)
C34 C33 C32 105.80(18)
C34 C33 H33 127.1
C32 C33 H33 127.1
N8 C34 C33 106.15(18)
N8 C34 C35 121.34(19)
C33 C34 C35 132.51(19)
C36 C35 C40 119.5(2)
C36 C35 C34 121.01(19)
C40 C35 C34 119.5(2)
C37 C36 C35 120.1(2)
C37 C36 H36 119.9
C35 C36 H36 119.9
C36 C37 C38 119.9(2)
C36 C37 H37 120.0
C38 C37 H37 120.0
C39 C38 C37 120.1(2)
C39 C38 H38 120.0
C37 C38 H38 120.0
C38 C39 C40 120.5(2)
C38 C39 H39 119.8
C40 C39 H39 119.8
C39 C40 C35 119.9(2)
C39 C40 H40 120.0
C35 C40 H40 120.0
N6 B1 N4 109.70(18)
N6 B1 N2 108.57(17)
N4 B1 N2 107.73(18)
N6 B1 H1 109.3(13)
N4 B1 H1 111.1(13)
N2 B1 H1 110.4(13)
C4 N1 N2 106.84(17)
C4 N1 Ni1 137.12(15)
N2 N1 Ni1 116.01(13)
C2 N2 N1 110.00(18)
C2 N2 B1 130.54(18)
N1 N2 B1 119.45(17)
C14 N3 N4 106.32(17)
C14 N3 Ni1 139.82(15)
N4 N3 Ni1 112.88(13)
C12 N4 N3 110.15(17)
C12 N4 B1 129.63(18)
N3 N4 B1 119.68(16)
C24 N5 N6 106.87(17)
C24 N5 Ni1 132.69(14)
N6 N5 Ni1 116.18(13)
C22 N6 N5 109.73(18)
C22 N6 B1 132.02(18)
N5 N6 B1 118.18(17)
C32 N7 N8 105.58(16)
C32 N7 Ni1 136.61(14)
N8 N7 Ni1 117.66(13)
C34 N8 N7 112.49(17)
C34 N8 H2 131.1(18)
N7 N8 H2 116.3(18)
N5 Ni1 N1 95.36(7)
N5 Ni1 N7 90.36(7)
N1 Ni1 N7 91.74(7)
N5 Ni1 N3 90.26(8)
N1 Ni1 N3 83.22(7)
N7 Ni1 N3 174.97(7)
N5 Ni1 Cl1 116.53(6)
N1 Ni1 Cl1 148.02(5)
N7 Ni1 Cl1 90.42(5)
N3 Ni1 Cl1 93.77(6)

loop_
_geom_bond_atom_site_label_1
_geom_bond_atom_site_label_2
_geom_bond_distance
C1 C2 1.492(3)
C1 H1A 0.9600
C1 H1B 0.9600
C1 H1C 0.9600
C2 N2 1.349(3)
C2 C3 1.379(3)
C3 C4 1.404(3)
C3 H3 0.9300
C4 N1 1.339(3)
C4 C5 1.475(3)
C5 C6 1.389(3)
C5 C10 1.393(3)
C6 C7 1.393(4)
C6 H6 0.9300
C7 C8 1.376(4)
C7 H7 0.9300
C8 C9 1.390(4)
C8 H8 0.9300
C9 C10 1.384(3)
C9 H9 0.9300
C10 H10 0.9300
C11 C12 1.497(3)
C11 H11A 0.9600
C11 H11B 0.9600
C11 H11C 0.9600
C12 N4 1.354(3)
C12 C13 1.373(3)
C13 C14 1.401(3)
C13 H13 0.9300
C14 N3 1.338(3)
C14 C15 1.478(3)
C15 C20 1.391(3)
C15 C16 1.393(3)
C16 C17 1.384(4)
C16 H16 0.9300
C17 C18 1.381(4)
C17 H17 0.9300
C18 C19 1.384(4)
C18 H18 0.9300
C19 C20 1.382(3)
C19 H19 0.9300
C20 H20 0.9300
C21 C22 1.501(3)
C21 H21A 0.9600
C21 H21B 0.9600
C21 H21C 0.9600
C22 N6 1.351(3)
C22 C23 1.384(3)
C23 C24 1.399(3)
C23 H23 0.9300
C24 N5 1.338(3)
C24 C25 1.477(3)
C25 C30 1.393(3)
C25 C26 1.395(3)
C26 C27 1.384(3)
C26 H26 0.9300
C27 C28 1.387(3)
C27 H27 0.9300
C28 C29 1.384(3)
C28 H28 0.9300
C29 C30 1.385(3)
C29 H29 0.9300
C30 H30 0.9300
C31 C32 1.496(3)
C31 H31A 0.9600
C31 H31B 0.9600
C31 H31C 0.9600
C32 N7 1.339(3)
C32 C33 1.406(3)
C33 C34 1.386(3)
C33 H33 0.9300
C34 N8 1.345(3)
C34 C35 1.470(3)
C35 C36 1.393(3)
C35 C40 1.395(3)
C36 C37 1.389(3)
C36 H36 0.9300
C37 C38 1.391(3)
C37 H37 0.9300
C38 C39 1.374(4)
C38 H38 0.9300
C39 C40 1.390(3)
C39 H39 0.9300
C40 H40 0.9300
B1 N6 1.544(3)
B1 N4 1.546(3)
B1 N2 1.548(3)
B1 H1 1.08(2)
N1 N2 1.370(2)
N1 Ni1 2.0412(19)
N3 N4 1.377(2)
N3 Ni1 2.1144(18)
N5 N6 1.370(2)
N5 Ni1 2.0220(19)
N7 N8 1.352(2)
N7 Ni1 2.1024(18)
N8 H2 0.86(3)
Cl1 Ni1 2.2937(8)
